data_2206816
loop_
_publ_author_name
'Guo, Cheng'
'Gu, Xi-feng'

_publ_section_title
;
 Ethyl
 2-amino-4-(4-methoxyphenyl)-4<i>H</i>-benzo[<i>h</i>]chromene-3-carboxylate
;
_journal_coeditor_code WW6411
_journal_issue 9
_journal_name_full 'Acta Crystallographica Section E'
_journal_page_first o3101
_journal_page_last o3103
_journal_paper_doi 10.1107/S1600536805025006
_journal_volume 61
_journal_year 2005
_chemical_formula_iupac 'C23 H21 N O4'
_chemical_formula_moiety 'C23 H21 N O4'
_chemical_formula_sum 'C23 H21 N O4'
_chemical_formula_weight 375.41
_chemical_name_systematic
;
Ethyl 2-amino-4-(4-methoxyphenyl)-4H-benzo[h]chromene-3-carboxylate
;
_space_group_IT_number 14
_symmetry_cell_setting monoclinic
_symmetry_space_group_name_Hall '-P 2ybc'
_symmetry_space_group_name_H-M 'P 1 21/c 1'
_atom_sites_solution_hydrogens geom
_atom_sites_solution_primary direct
_atom_sites_solution_secondary difmap
_cell_angle_alpha 90.00
_cell_angle_beta 102.99(3)
_cell_angle_gamma 90.00
_cell_formula_units_Z 4
_cell_length_a 12.060(2)
_cell_length_b 18.511(4)
_cell_length_c 8.9360(18)
_cell_measurement_reflns_used 25
_cell_measurement_temperature 293(2)
_cell_measurement_theta_max 13
_cell_measurement_theta_min 10
_cell_volume 1943.8(7)
_computing_cell_refinement 'CAD-4 Software'
_computing_data_collection 'CAD-4 Software (Enraf--Nonius, 1989)'
_computing_data_reduction 'XCAD4 (Harms & Wocadlo, 1995)'
_computing_molecular_graphics 'SHELXTL (Siemens, 1996)'
_computing_publication_material 'SHELXTL (Siemens, 1996)'
_computing_structure_refinement 'SHELXL97 (Sheldrick, 1997)'
_computing_structure_solution 'SHELXS97 (Sheldrick, 1997)'
_diffrn_ambient_temperature 293(2)
_diffrn_measured_fraction_theta_full 0.998
_diffrn_measured_fraction_theta_max 0.998
_diffrn_measurement_device_type 'Enraf--Nonius CAD-4'
_diffrn_measurement_method \w/2\q
_diffrn_radiation_monochromator graphite
_diffrn_radiation_source 'fine-focus sealed tube'
_diffrn_radiation_type MoK\a
_diffrn_radiation_wavelength 0.71073
_diffrn_reflns_av_R_equivalents 0.0245
_diffrn_reflns_av_sigmaI/netI 0.0585
_diffrn_reflns_limit_h_max 14
_diffrn_reflns_limit_h_min -14
_diffrn_reflns_limit_k_max 0
_diffrn_reflns_limit_k_min -22
_diffrn_reflns_limit_l_max 11
_diffrn_reflns_limit_l_min 0
_diffrn_reflns_number 4053
_diffrn_reflns_theta_full 25.99
_diffrn_reflns_theta_max 25.99
_diffrn_reflns_theta_min 2.05
_diffrn_standards_decay_% 0
_diffrn_standards_interval_count 200
_diffrn_standards_interval_time 120
_diffrn_standards_number 3
_exptl_absorpt_coefficient_mu 0.088
_exptl_absorpt_correction_type none
_exptl_crystal_colour Colourless
_exptl_crystal_density_diffrn 1.283
_exptl_crystal_density_method 'not measured'
_exptl_crystal_description Block
_exptl_crystal_F_000 792
_exptl_crystal_size_max .4
_exptl_crystal_size_mid .3
_exptl_crystal_size_min .2
_refine_diff_density_max 0.181
_refine_diff_density_min -0.219
_refine_ls_extinction_coef 0.0084(19)
_refine_ls_extinction_expression Fc^*^=kFc[1+0.001xFc^2^\l^3^/sin(2\q)]^-1/4^
_refine_ls_extinction_method SHELXL97
_refine_ls_goodness_of_fit_ref 0.985
_refine_ls_hydrogen_treatment mixed
_refine_ls_matrix_type full
_refine_ls_number_parameters 262
_refine_ls_number_reflns 3800
_refine_ls_number_restraints 0
_refine_ls_restrained_S_all 0.985
_refine_ls_R_factor_all 0.1261
_refine_ls_R_factor_gt 0.0554
_refine_ls_shift/su_max 0.001
_refine_ls_shift/su_mean 0.000
_refine_ls_structure_factor_coef Fsqd
_refine_ls_weighting_details 'calc w = 1/[\s^2^(Fo^2^)+(0.09P)^2^+0.2P] where P = (Fo^2^+2Fc^2^)/3'
_refine_ls_weighting_scheme calc
_refine_ls_wR_factor_gt 0.1480
_refine_ls_wR_factor_ref 0.1838
_reflns_number_gt 2000
_reflns_number_total 3800
_reflns_threshold_expression I>2\s(I)
_cod_data_source_file ww6411.cif
_cod_data_source_block I
_cod_original_sg_symbol_H-M 'P 21/c'
_cod_database_code 2206816
_cod_database_fobs_code 2206816

loop_
_symmetry_equiv_pos_as_xyz
'x, y, z'
'-x, y+1/2, -z+1/2'
'-x, -y, -z'
'x, -y-1/2, z-1/2'

loop_
_atom_site_label
_atom_site_fract_x
_atom_site_fract_y
_atom_site_fract_z
_atom_site_U_iso_or_equiv
_atom_site_adp_type
_atom_site_calc_flag
_atom_site_refinement_flags
_atom_site_occupancy
_atom_site_type_symbol
O1 0.6715(2) -0.22638(11) 0.7492(3) 0.0846(7) Uani d . 1 O
O2 0.69231(15) 0.16586(10) 0.5640(2) 0.0550(5) Uani d . 1 O
O3 0.52120(18) 0.16532(11) 0.9261(2) 0.0643(6) Uani d . 1 O
O4 0.63883(17) 0.07651(10) 1.0369(2) 0.0629(6) Uani d . 1 O
N 0.5476(2) 0.21060(14) 0.6477(3) 0.0596(7) Uani d . 1 N
C1 0.7365(3) -0.27841(18) 0.8473(6) 0.1104(15) Uani d . 1 C
H1A 0.7102 -0.3260 0.8138 0.166 Uiso calc R 1 H
H1B 0.7281 -0.2709 0.9505 0.166 Uiso calc R 1 H
H1C 0.8152 -0.2737 0.8440 0.166 Uiso calc R 1 H
C2 0.6967(2) -0.15443(15) 0.7802(4) 0.0586(8) Uani d . 1 C
C3 0.6506(2) -0.10659(15) 0.6632(3) 0.0583(7) Uani d . 1 C
H3A 0.6049 -0.1237 0.5721 0.070 Uiso calc R 1 H
C4 0.6724(2) -0.03385(14) 0.6817(3) 0.0517(7) Uani d . 1 C
H4A 0.6409 -0.0023 0.6026 0.062 Uiso calc R 1 H
C5 0.7404(2) -0.00653(14) 0.8161(3) 0.0449(6) Uani d . 1 C
C6 0.7843(2) -0.05501(16) 0.9315(3) 0.0596(8) Uani d . 1 C
H6A 0.8296 -0.0380 1.0229 0.072 Uiso calc R 1 H
C7 0.7626(3) -0.12805(17) 0.9147(4) 0.0638(8) Uani d . 1 C
H7A 0.7928 -0.1595 0.9946 0.077 Uiso calc R 1 H
C8 0.7699(2) 0.07347(14) 0.8303(3) 0.0481(6) Uani d . 1 C
H8A 0.8170 0.0817 0.9334 0.058 Uiso calc R 1 H
C9 0.8411(2) 0.09238(14) 0.7147(3) 0.0511(7) Uani d . 1 C
C10 0.9512(2) 0.06370(17) 0.7314(4) 0.0697(9) Uani d . 1 C
H10A 0.9822 0.0363 0.8180 0.084 Uiso calc R 1 H
C11 1.0134(3) 0.07506(19) 0.6241(4) 0.0792(10) Uani d . 1 C
H11A 1.0864 0.0559 0.6390 0.095 Uiso calc R 1 H
C12 0.9681(3) 0.11582(16) 0.4894(4) 0.0648(8) Uani d . 1 C
C13 1.0271(3) 0.12540(19) 0.3697(5) 0.0833(11) Uani d . 1 C
H13A 1.0997 0.1062 0.3801 0.100 Uiso calc R 1 H
C14 0.9781(3) 0.16244(18) 0.2399(5) 0.0876(11) Uani d . 1 C
H14A 1.0179 0.1680 0.1627 0.105 Uiso calc R 1 H
C15 0.8698(3) 0.19210(18) 0.2205(4) 0.0783(10) Uani d . 1 C
H15A 0.8374 0.2169 0.1308 0.094 Uiso calc R 1 H
C16 0.8109(3) 0.18462(16) 0.3348(4) 0.0652(8) Uani d . 1 C
H16A 0.7393 0.2055 0.3229 0.078 Uiso calc R 1 H
C17 0.8580(2) 0.14559(13) 0.4700(3) 0.0523(7) Uani d . 1 C
C18 0.7989(2) 0.13317(13) 0.5892(3) 0.0485(7) Uani d . 1 C
C19 0.6359(2) 0.16548(13) 0.6811(3) 0.0464(6) Uani d . 1 C
C20 0.6688(2) 0.12318(13) 0.8090(3) 0.0482(6) Uani d . 1 C
C21 0.6020(2) 0.12564(14) 0.9249(3) 0.0512(7) Uani d . 1 C
C22 0.5728(3) 0.06875(18) 1.1529(3) 0.0697(9) Uani d . 1 C
H22A 0.4936 0.0593 1.1052 0.084 Uiso calc R 1 H
H22B 0.5771 0.1125 1.2136 0.084 Uiso calc R 1 H
C23 0.6229(3) 0.0064(2) 1.2524(3) 0.0866(11) Uani d . 1 C
H23A 0.5815 -0.0006 1.3313 0.130 Uiso calc R 1 H
H23B 0.7012 0.0164 1.2986 0.130 Uiso calc R 1 H
H23C 0.6181 -0.0365 1.1909 0.130 Uiso calc R 1 H
H2 0.498(3) 0.2154(15) 0.710(4) 0.073(9) Uiso d . 1 H
H1 0.541(3) 0.2434(18) 0.576(4) 0.084(11) Uiso d . 1 H

loop_
_atom_site_aniso_label
_atom_site_aniso_U_11
_atom_site_aniso_U_22
_atom_site_aniso_U_33
_atom_site_aniso_U_12
_atom_site_aniso_U_13
_atom_site_aniso_U_23
O1 0.0973(18) 0.0490(13) 0.117(2) -0.0062(11) 0.0449(15) 0.0025(13)
O2 0.0540(11) 0.0619(12) 0.0539(11) 0.0099(9) 0.0223(9) 0.0086(9)
O3 0.0774(14) 0.0620(12) 0.0608(13) 0.0115(11) 0.0313(11) -0.0014(10)
O4 0.0778(14) 0.0698(12) 0.0470(11) 0.0092(10) 0.0263(10) 0.0069(10)
N 0.0606(16) 0.0590(16) 0.0659(17) 0.0129(12) 0.0288(14) 0.0122(14)
C1 0.109(3) 0.051(2) 0.182(5) 0.0089(19) 0.055(3) 0.027(2)
C2 0.0578(17) 0.0494(16) 0.077(2) 0.0003(13) 0.0335(16) 0.0054(15)
C3 0.0656(18) 0.0565(17) 0.0538(17) -0.0031(14) 0.0154(14) -0.0083(14)
C4 0.0621(17) 0.0531(16) 0.0401(14) 0.0045(13) 0.0117(13) 0.0031(12)
C5 0.0470(14) 0.0509(15) 0.0383(13) 0.0042(11) 0.0126(11) 0.0032(12)
C6 0.0616(17) 0.0673(19) 0.0481(16) 0.0050(14) 0.0083(14) 0.0062(14)
C7 0.0692(19) 0.0622(19) 0.062(2) 0.0135(15) 0.0200(16) 0.0199(16)
C8 0.0497(15) 0.0530(16) 0.0401(14) 0.0000(12) 0.0067(12) -0.0004(12)
C9 0.0429(15) 0.0546(16) 0.0548(16) -0.0021(12) 0.0092(12) -0.0020(14)
C10 0.0512(17) 0.080(2) 0.075(2) 0.0030(15) 0.0086(16) 0.0113(18)
C11 0.0489(17) 0.088(2) 0.104(3) 0.0077(17) 0.0234(18) 0.007(2)
C12 0.0580(18) 0.0593(18) 0.084(2) -0.0024(14) 0.0305(17) -0.0020(17)
C13 0.068(2) 0.079(2) 0.116(3) 0.0051(18) 0.049(2) 0.003(2)
C14 0.100(3) 0.072(2) 0.113(3) 0.002(2) 0.071(2) 0.006(2)
C15 0.100(3) 0.066(2) 0.084(2) 0.0085(18) 0.052(2) 0.0128(17)
C16 0.073(2) 0.0548(17) 0.077(2) 0.0059(15) 0.0353(17) 0.0094(16)
C17 0.0555(16) 0.0419(14) 0.0649(18) -0.0040(12) 0.0245(14) -0.0035(13)
C18 0.0444(14) 0.0460(15) 0.0568(17) -0.0015(12) 0.0151(13) -0.0034(13)
C19 0.0498(15) 0.0454(14) 0.0477(15) -0.0034(12) 0.0188(12) -0.0025(12)
C20 0.0550(16) 0.0448(14) 0.0473(15) -0.0028(12) 0.0168(13) -0.0032(12)
C21 0.0636(18) 0.0451(15) 0.0459(16) -0.0014(13) 0.0141(14) -0.0038(13)
C22 0.085(2) 0.085(2) 0.0454(16) -0.0011(18) 0.0292(16) 0.0006(16)
C23 0.106(3) 0.104(3) 0.0522(19) 0.000(2) 0.0237(19) 0.0164(19)

loop_
_atom_type_symbol
_atom_type_description
_atom_type_scat_dispersion_real
_atom_type_scat_dispersion_imag
_atom_type_scat_source
C C 0.0033 0.0016 'International Tables Vol C Tables 4.2.6.8 and 6.1.1.4'
H H 0.0000 0.0000 'International Tables Vol C Tables 4.2.6.8 and 6.1.1.4'
N N 0.0061 0.0033 'International Tables Vol C Tables 4.2.6.8 and 6.1.1.4'
O O 0.0106 0.0060 'International Tables Vol C Tables 4.2.6.8 and 6.1.1.4'

loop_
_geom_angle_atom_site_label_1
_geom_angle_atom_site_label_2
_geom_angle_atom_site_label_3
_geom_angle
_geom_angle_publ_flag
C2 O1 C1 117.8(3) yes
C19 O2 C18 118.3(2) yes
C21 O4 C22 117.0(2) yes
C19 N H2 121.7(19) ?
C19 N H1 123(2) ?
H2 N H1 115(3) ?
O1 C1 H1A 109.5 ?
O1 C1 H1B 109.5 ?
H1A C1 H1B 109.5 ?
O1 C1 H1C 109.5 ?
H1A C1 H1C 109.5 ?
H1B C1 H1C 109.5 ?
C7 C2 O1 125.2(3) yes
C7 C2 C3 119.2(3) ?
O1 C2 C3 115.6(3) yes
C4 C3 C2 120.1(3) ?
C4 C3 H3A 120.0 ?
C2 C3 H3A 120.0 ?
C3 C4 C5 121.4(3) ?
C3 C4 H4A 119.3 ?
C5 C4 H4A 119.3 ?
C6 C5 C4 117.5(3) ?
C6 C5 C8 121.9(2) yes
C4 C5 C8 120.5(2) yes
C7 C6 C5 121.6(3) ?
C7 C6 H6A 119.2 ?
C5 C6 H6A 119.2 ?
C2 C7 C6 120.2(3) ?
C2 C7 H7A 119.9 ?
C6 C7 H7A 119.9 ?
C20 C8 C5 114.7(2) yes
C20 C8 C9 109.7(2) ?
C5 C8 C9 108.9(2) yes
C20 C8 H8A 107.8 ?
C5 C8 H8A 107.8 ?
C9 C8 H8A 107.8 ?
C18 C9 C10 117.9(3) ?
C18 C9 C8 121.7(2) ?
C10 C9 C8 120.2(3) yes
C11 C10 C9 121.6(3) ?
C11 C10 H10A 119.2 ?
C9 C10 H10A 119.2 ?
C10 C11 C12 120.8(3) ?
C10 C11 H11A 119.6 ?
C12 C11 H11A 119.6 ?
C17 C12 C11 118.8(3) ?
C17 C12 C13 118.3(3) ?
C11 C12 C13 122.8(3) yes
C14 C13 C12 120.6(3) ?
C14 C13 H13A 119.7 ?
C12 C13 H13A 119.7 ?
C13 C14 C15 121.3(3) ?
C13 C14 H14A 119.4 ?
C15 C14 H14A 119.4 ?
C16 C15 C14 119.7(3) ?
C16 C15 H15A 120.2 ?
C14 C15 H15A 120.2 ?
C15 C16 C17 120.7(3) ?
C15 C16 H16A 119.6 ?
C17 C16 H16A 119.6 ?
C16 C17 C12 119.4(3) ?
C16 C17 C18 123.3(2) ?
C12 C17 C18 117.3(3) ?
C9 C18 O2 122.5(2) yes
C9 C18 C17 123.5(2) ?
O2 C18 C17 114.0(2) yes
N C19 C20 127.8(2) yes
N C19 O2 109.6(2) yes
C20 C19 O2 122.6(2) yes
C19 C20 C21 118.4(2) yes
C19 C20 C8 122.0(2) ?
C21 C20 C8 119.6(2) yes
O3 C21 O4 121.9(3) yes
O3 C21 C20 126.7(3) yes
O4 C21 C20 111.4(2) yes
O4 C22 C23 106.7(3) yes
O4 C22 H22A 110.4 ?
C23 C22 H22A 110.4 ?
O4 C22 H22B 110.4 ?
C23 C22 H22B 110.4 ?
H22A C22 H22B 108.6 ?
C22 C23 H23A 109.5 ?
C22 C23 H23B 109.5 ?
H23A C23 H23B 109.5 ?
C22 C23 H23C 109.5 ?
H23A C23 H23C 109.5 ?
H23B C23 H23C 109.5 ?

loop_
_geom_bond_atom_site_label_1
_geom_bond_atom_site_label_2
_geom_bond_distance
_geom_bond_publ_flag
O1 C2 1.380(3) yes
O1 C1 1.415(4) yes
O2 C19 1.370(3) yes
O2 C18 1.393(3) yes
O3 C21 1.222(3) yes
O4 C21 1.351(3) yes
O4 C22 1.449(3) yes
N C19 1.333(3) yes
N H2 0.91(3) ?
N H1 0.87(3) ?
C1 H1A 0.9600 ?
C1 H1B 0.9600 ?
C1 H1C 0.9600 ?
C2 C7 1.373(4) ?
C2 C3 1.387(4) ?
C3 C4 1.375(4) ?
C3 H3A 0.9300 ?
C4 C5 1.388(3) ?
C4 H4A 0.9300 ?
C5 C6 1.379(3) ?
C5 C8 1.522(4) yes
C6 C7 1.379(4) ?
C6 H6A 0.9300 ?
C7 H7A 0.9300 ?
C8 C20 1.504(4) ?
C8 C9 1.525(4) ?
C8 H8A 0.9800 ?
C9 C18 1.353(4) ?
C9 C10 1.407(4) ?
C10 C11 1.360(4) ?
C10 H10A 0.9300 ?
C11 C12 1.422(4) ?
C11 H11A 0.9300 ?
C12 C17 1.412(4) ?
C12 C13 1.422(4) ?
C13 C14 1.362(5) ?
C13 H13A 0.9300 ?
C14 C15 1.391(5) ?
C14 H14A 0.9300 ?
C15 C16 1.376(4) ?
C15 H15A 0.9300 ?
C16 C17 1.413(4) ?
C16 H16A 0.9300 ?
C17 C18 1.427(4) ?
C19 C20 1.369(4) ?
C20 C21 1.450(4) yes
C22 C23 1.498(4) yes
C22 H22A 0.9700 ?
C22 H22B 0.9700 ?
C23 H23A 0.9600 ?
C23 H23B 0.9600 ?
C23 H23C 0.9600 ?

loop_
_geom_hbond_atom_site_label_D
_geom_hbond_atom_site_label_H
_geom_hbond_atom_site_label_A
_geom_hbond_site_symmetry_A
_geom_hbond_distance_DH
_geom_hbond_distance_HA
_geom_hbond_distance_DA
_geom_hbond_angle_DHA
_geom_hbond_publ_flag
N H1 O3 4_565 0.87(3) 2.14(3) 3.002(3) 172(3) yes
N H2 O3 . 0.91(4) 2.10(3) 2.711(3) 123(3) yes
N H2 O1 2_656 0.91(4) 2.41(4) 3.207(4) 147(3) yes
C4 H4A Cg1 . 0.93 2.68 3.0280(10) 142 yes
C22 H22A Cg2 3_657 0.97 2.90 3.636(4) 134 yes

loop_
_geom_torsion_atom_site_label_1
_geom_torsion_atom_site_label_2
_geom_torsion_atom_site_label_3
_geom_torsion_atom_site_label_4
_geom_torsion
C1 O1 C2 C7 -14.3(4)
C1 O1 C2 C3 165.5(3)
C7 C2 C3 C4 0.9(4)
O1 C2 C3 C4 -178.8(2)
C2 C3 C4 C5 0.1(4)
C3 C4 C5 C6 -0.8(4)
C3 C4 C5 C8 175.9(2)
C4 C5 C6 C7 0.5(4)
C8 C5 C6 C7 -176.2(3)
O1 C2 C7 C6 178.5(3)
C3 C2 C7 C6 -1.2(4)
C5 C6 C7 C2 0.5(4)
C6 C5 C8 C20 -124.4(3)
C4 C5 C8 C20 59.1(3)
C6 C5 C8 C9 112.3(3)
C4 C5 C8 C9 -64.3(3)
C20 C8 C9 C18 -16.9(3)
C5 C8 C9 C18 109.4(3)
C20 C8 C9 C10 167.1(2)
C5 C8 C9 C10 -66.6(3)
C18 C9 C10 C11 -1.2(5)
C8 C9 C10 C11 174.9(3)
C9 C10 C11 C12 -0.9(5)
C10 C11 C12 C17 1.2(5)
C10 C11 C12 C13 -176.1(3)
C17 C12 C13 C14 0.0(5)
C11 C12 C13 C14 177.3(3)
C12 C13 C14 C15 0.2(6)
C13 C14 C15 C16 0.6(6)
C14 C15 C16 C17 -1.6(5)
C15 C16 C17 C12 1.8(4)
C15 C16 C17 C18 -177.0(3)
C11 C12 C17 C16 -178.4(3)
C13 C12 C17 C16 -1.0(4)
C11 C12 C17 C18 0.5(4)
C13 C12 C17 C18 177.9(3)
C10 C9 C18 O2 -178.0(2)
C8 C9 C18 O2 5.9(4)
C10 C9 C18 C17 3.1(4)
C8 C9 C18 C17 -173.0(2)
C19 O2 C18 C9 9.9(4)
C19 O2 C18 C17 -171.2(2)
C16 C17 C18 C9 176.1(3)
C12 C17 C18 C9 -2.8(4)
C16 C17 C18 O2 -2.8(4)
C12 C17 C18 O2 178.3(2)
C18 O2 C19 N 167.9(2)
C18 O2 C19 C20 -12.8(4)
N C19 C20 C21 0.4(4)
O2 C19 C20 C21 -178.8(2)
N C19 C20 C8 178.9(3)
O2 C19 C20 C8 -0.2(4)
C5 C8 C20 C19 -108.7(3)
C9 C8 C20 C19 14.2(3)
C5 C8 C20 C21 69.8(3)
C9 C8 C20 C21 -167.3(2)
C22 O4 C21 O3 4.7(4)
C22 O4 C21 C20 -174.6(2)
C19 C20 C21 O3 -4.7(4)
C8 C20 C21 O3 176.7(3)
C19 C20 C21 O4 174.5(2)
C8 C20 C21 O4 -4.0(3)
C21 O4 C22 C23 174.0(2)

loop_
_cod_related_entry_id
_cod_related_entry_database
_cod_related_entry_code
1 ChemSpider 2138526
